data_4313252
loop_
_publ_author_name
'S. H. Pawlicki'
'B. C. Noll'
'J. A. Kanney'
'M. Rakowski DuBois'

_publ_contact_author_address
;
Department of Chemistry
University of Colorado
Boulder, Co 80309-0215
USA
;
_publ_contact_author_email Mary.Rakowski-dubois@Colorado.edu
_publ_contact_author_fax 303-492-0951
_publ_contact_author_name 'Dr. Mary Rakowski Dubois'
_publ_contact_author_phone 303-492-5039
_publ_section_title
;
 Syntheses of a Cp'ReS Derivative and More Complex Products
;
_journal_name_full 'Inorganic Chemistry'
_journal_page_first 1556
_journal_page_last 1563
_journal_paper_doi 10.1021/ic0206241
_journal_volume 42
_journal_year 2003
_chemical_formula_sum 'C24 H36 Cl10 Re2 S2'
_chemical_formula_weight 1115.55
_chemical_name_systematic
;
  ?
;
_space_group_IT_number 14
_symmetry_cell_setting monoclinic
_symmetry_space_group_name_Hall '-P 2ybc'
_symmetry_space_group_name_H-M 'P 1 21/c 1'
_atom_sites_solution_hydrogens geom
_atom_sites_solution_primary direct
_atom_sites_solution_secondary difmap
_audit_creation_method SHELXL-97
_cell_angle_alpha 90.00
_cell_angle_beta 93.0980(10)
_cell_angle_gamma 90.00
_cell_formula_units_Z 4
_cell_length_a 17.9740(6)
_cell_length_b 8.1844(3)
_cell_length_c 23.6931(8)
_cell_measurement_reflns_used 7363
_cell_measurement_temperature 409(2)
_cell_measurement_theta_max 31.497
_cell_measurement_theta_min 2.269
_cell_volume 3480.3(2)
_computing_cell_refinement 'Bruker SMART/SAINT'
_computing_data_collection 'Bruker SMART'
_computing_data_reduction 'Bruker SHELXTL'
_computing_molecular_graphics 'Bruker SHELXTL'
_computing_publication_material 'Bruker SHELXTL'
_computing_structure_refinement 'SHELXL-97 (Sheldrick, 1997)'
_computing_structure_solution 'SHELXS-97 (Sheldrick, 1990)'
_diffrn_ambient_temperature 137(2)
_diffrn_measured_fraction_theta_full 0.994
_diffrn_measured_fraction_theta_max 0.994
_diffrn_measurement_device_type 'Siemens SMART CCD area detector'
_diffrn_measurement_method '\w scans'
_diffrn_radiation_monochromator graphite
_diffrn_radiation_source 'sealed tube'
_diffrn_radiation_type MoK\a
_diffrn_radiation_wavelength 0.71073
_diffrn_reflns_av_R_equivalents 0.0646
_diffrn_reflns_av_sigmaI/netI 0.0686
_diffrn_reflns_limit_h_max 26
_diffrn_reflns_limit_h_min -26
_diffrn_reflns_limit_k_max 12
_diffrn_reflns_limit_k_min 0
_diffrn_reflns_limit_l_max 34
_diffrn_reflns_limit_l_min 0
_diffrn_reflns_number 36878
_diffrn_reflns_theta_full 31.52
_diffrn_reflns_theta_max 31.52
_diffrn_reflns_theta_min 1.72
_exptl_absorpt_coefficient_mu 7.855
_exptl_absorpt_correction_T_max 0.4060
_exptl_absorpt_correction_T_min 0.2171
_exptl_absorpt_correction_type multi-scan
_exptl_absorpt_process_details 'Blessing, Acta. Cryst.(1995), A51, 33-38'
_exptl_crystal_colour 'dark green'
_exptl_crystal_density_diffrn 2.129
_exptl_crystal_density_method 'not measured'
_exptl_crystal_description parallelepiped
_exptl_crystal_F_000 2128
_exptl_crystal_size_max 0.28
_exptl_crystal_size_mid 0.22
_exptl_crystal_size_min 0.14
_refine_diff_density_max 2.583
_refine_diff_density_min -2.749
_refine_diff_density_rms 0.239
_refine_ls_extinction_coef 0.00015(5)
_refine_ls_extinction_expression Fc^*^=kFc[1+0.001xFc^2^\l^3^/sin(2\q)]^-1/4^
_refine_ls_extinction_method SHELXL
_refine_ls_goodness_of_fit_ref 1.084
_refine_ls_hydrogen_treatment mixed
_refine_ls_matrix_type full
_refine_ls_number_parameters 382
_refine_ls_number_reflns 11523
_refine_ls_number_restraints 0
_refine_ls_restrained_S_all 1.084
_refine_ls_R_factor_all 0.0485
_refine_ls_R_factor_gt 0.0429
_refine_ls_shift/su_max 0.003
_refine_ls_shift/su_mean 0.000
_refine_ls_structure_factor_coef Fsqd
_refine_ls_weighting_details 'calc w=1/[\s^2^(Fo^2^)+(0.0371P)^2^+14.2850P] where P=(Fo^2^+2Fc^2^)/3'
_refine_ls_weighting_scheme calc
_refine_ls_wR_factor_gt 0.1100
_refine_ls_wR_factor_ref 0.1135
_reflns_number_gt 10296
_reflns_number_total 11523
_reflns_threshold_expression >2sigma(I)
_cod_data_source_file ic0206241_2.cif
_cod_data_source_block bc448
_cod_database_code 4313252

loop_
_symmetry_equiv_pos_as_xyz
'x, y, z'
'-x, y+1/2, -z+1/2'
'-x, -y, -z'
'x, -y-1/2, z-1/2'

loop_
_atom_site_label
_atom_site_type_symbol
_atom_site_fract_x
_atom_site_fract_y
_atom_site_fract_z
_atom_site_U_iso_or_equiv
_atom_site_adp_type
_atom_site_occupancy
_atom_site_symmetry_multiplicity
_atom_site_calc_flag
_atom_site_refinement_flags
_atom_site_disorder_assembly
_atom_site_disorder_group
Re1 Re 0.674356(9) 0.31753(2) 0.359688(7) 0.01509(6) Uani 1 1 d . . .
Re2 Re 0.831382(9) 0.24927(2) 0.321606(7) 0.01599(6) Uani 1 1 d . . .
S1 S 0.71570(7) 0.19003(14) 0.28235(5) 0.0189(2) Uani 1 1 d . . .
S2 S 0.77676(6) 0.20049(14) 0.40415(5) 0.0188(2) Uani 1 1 d . . .
Cl1 Cl 0.70476(7) 0.55945(14) 0.41493(5) 0.0217(2) Uani 1 1 d . . .
Cl2 Cl 0.64562(7) 0.53566(14) 0.29185(5) 0.0221(2) Uani 1 1 d . . .
Cl3 Cl 0.89776(7) 0.45927(14) 0.37717(5) 0.0238(2) Uani 1 1 d . . .
Cl4 Cl 0.83404(7) 0.46783(14) 0.25298(5) 0.0245(2) Uani 1 1 d . . .
C1 C 0.6180(3) 0.1235(6) 0.4181(2) 0.0207(8) Uani 1 1 d . . .
C2 C 0.5893(3) 0.2804(6) 0.4313(2) 0.0222(9) Uani 1 1 d . . .
C3 C 0.5527(3) 0.3467(6) 0.3816(2) 0.0223(9) Uani 1 1 d . . .
C4 C 0.5570(3) 0.2275(6) 0.3367(2) 0.0217(9) Uani 1 1 d . . .
C5 C 0.5974(3) 0.0888(5) 0.3601(2) 0.0192(8) Uani 1 1 d . . .
C6 C 0.6545(3) 0.0042(7) 0.4589(2) 0.0268(10) Uani 1 1 d . . .
H6A H 0.6836 0.0631 0.4879 0.032 Uiso 1 1 calc R . .
H6B H 0.6880 -0.0657 0.4391 0.032 Uiso 1 1 calc R . .
C7 C 0.5960(4) -0.1007(8) 0.4863(3) 0.0353(13) Uani 1 1 d . . .
H7A H 0.5706 -0.0360 0.5130 0.042 Uiso 1 1 calc R . .
H7B H 0.6200 -0.1914 0.5055 0.042 Uiso 1 1 calc R . .
H7C H 0.5607 -0.1406 0.4577 0.042 Uiso 1 1 calc R . .
C8 C 0.5921(4) 0.3566(7) 0.4887(2) 0.0327(12) Uani 1 1 d . . .
H8A H 0.5487 0.3254 0.5080 0.039 Uiso 1 1 calc R . .
H8B H 0.5935 0.4734 0.4851 0.039 Uiso 1 1 calc R . .
H8C H 0.6360 0.3200 0.5100 0.039 Uiso 1 1 calc R . .
C9 C 0.5091(3) 0.5027(6) 0.3786(3) 0.0311(12) Uani 1 1 d . . .
H9A H 0.4615 0.4857 0.3942 0.037 Uiso 1 1 calc R . .
H9B H 0.5020 0.5366 0.3399 0.037 Uiso 1 1 calc R . .
H9C H 0.5359 0.5858 0.3999 0.037 Uiso 1 1 calc R . .
C10 C 0.5203(3) 0.2348(8) 0.2790(3) 0.0312(12) Uani 1 1 d . . .
H10A H 0.5508 0.1804 0.2529 0.037 Uiso 1 1 calc R . .
H10B H 0.5136 0.3469 0.2679 0.037 Uiso 1 1 calc R . .
H10C H 0.4726 0.1820 0.2791 0.037 Uiso 1 1 calc R . .
C11 C 0.6044(3) -0.0737(6) 0.3322(3) 0.0269(10) Uani 1 1 d . . .
H11A H 0.6419 -0.1372 0.3526 0.032 Uiso 1 1 calc R . .
H11B H 0.6184 -0.0585 0.2940 0.032 Uiso 1 1 calc R . .
H11C H 0.5576 -0.1301 0.3321 0.032 Uiso 1 1 calc R . .
C12 C 0.9163(3) 0.0637(6) 0.3532(2) 0.0226(9) Uani 1 1 d . . .
C13 C 0.8589(3) -0.0224(5) 0.3221(2) 0.0218(9) Uani 1 1 d . . .
C14 C 0.8594(3) 0.0290(6) 0.2646(2) 0.0253(10) Uani 1 1 d . . .
C15 C 0.9205(3) 0.1374(7) 0.2595(2) 0.0297(11) Uani 1 1 d . . .
C16 C 0.9557(3) 0.1589(6) 0.3140(3) 0.0274(11) Uani 1 1 d . . .
C17 C 0.9411(4) 0.0387(8) 0.4141(3) 0.0355(13) Uani 1 1 d . . .
H17A H 0.8989 0.0053 0.4351 0.043 Uiso 1 1 calc R . .
H17B H 0.9598 0.1410 0.4299 0.043 Uiso 1 1 calc R . .
C18 C 1.0025(5) -0.0920(10) 0.4203(3) 0.051(2) Uani 1 1 d . . .
H18A H 0.9830 -0.1951 0.4071 0.061 Uiso 1 1 calc R . .
H18B H 1.0192 -0.1013 0.4594 0.061 Uiso 1 1 calc R . .
H18C H 1.0435 -0.0611 0.3984 0.061 Uiso 1 1 calc R . .
C19 C 0.8116(4) -0.1577(7) 0.3437(3) 0.0364(14) Uani 1 1 d . . .
H19A H 0.8370 -0.2601 0.3400 0.044 Uiso 1 1 calc R . .
H19B H 0.7649 -0.1610 0.3221 0.044 Uiso 1 1 calc R . .
H19C H 0.8028 -0.1385 0.3827 0.044 Uiso 1 1 calc R . .
C20 C 0.8120(4) -0.0423(10) 0.2167(3) 0.0476(19) Uani 1 1 d . . .
H20A H 0.8390 -0.1280 0.1992 0.057 Uiso 1 1 calc R . .
H20B H 0.7996 0.0414 0.1894 0.057 Uiso 1 1 calc R . .
H20C H 0.7672 -0.0860 0.2310 0.057 Uiso 1 1 calc R . .
C21 C 0.9464(5) 0.2086(9) 0.2059(3) 0.0483(19) Uani 1 1 d . . .
H21A H 0.9693 0.3128 0.2136 0.058 Uiso 1 1 calc R . .
H21B H 0.9046 0.2224 0.1793 0.058 Uiso 1 1 calc R . .
H21C H 0.9820 0.1364 0.1902 0.058 Uiso 1 1 calc R . .
C22 C 1.0260(3) 0.2529(8) 0.3254(4) 0.0467(19) Uani 1 1 d . . .
H22A H 1.0309 0.2815 0.3647 0.056 Uiso 1 1 calc R . .
H22B H 1.0246 0.3506 0.3029 0.056 Uiso 1 1 calc R . .
H22C H 1.0678 0.1872 0.3159 0.056 Uiso 1 1 calc R . .
C1S C 0.6857(4) 0.4789(11) 0.1531(3) 0.0455(17) Uani 1 1 d . . .
H1S H 0.7034 0.4592 0.1923 0.055 Uiso 1 1 calc R . .
Cl1S Cl 0.6643(3) 0.6890(4) 0.14406(14) 0.1090(14) Uani 1 1 d . . .
Cl2S Cl 0.75398(16) 0.4239(7) 0.10866(10) 0.1209(18) Uani 1 1 d . . .
Cl3S Cl 0.60346(18) 0.3702(5) 0.13864(10) 0.0931(11) Uani 1 1 d . . .
C2S C 1.1592(4) 0.4473(9) 0.4828(3) 0.0446(16) Uani 1 1 d . . .
Cl4S Cl 1.0585(2) 0.4832(6) 0.4669(2) 0.0676(14) Uani 0.550(5) 1 d P A 1
Cl5S Cl 1.1745(3) 0.2400(6) 0.4747(2) 0.0718(15) Uani 0.550(5) 1 d P A 1
Cl6S Cl 1.2075(4) 0.5716(10) 0.4439(2) 0.108(3) Uani 0.550(5) 1 d P A 1
Cl4" Cl 1.1184(5) 0.2620(8) 0.4880(3) 0.080(2) Uani 0.450(5) 1 d P A 2
Cl5" Cl 1.2419(3) 0.4205(9) 0.43772(19) 0.0678(18) Uani 0.450(5) 1 d P A 2
Cl6" Cl 1.1066(3) 0.5941(8) 0.4516(2) 0.073(2) Uani 0.450(5) 1 d P A 2

loop_
_atom_site_aniso_label
_atom_site_aniso_U_11
_atom_site_aniso_U_22
_atom_site_aniso_U_33
_atom_site_aniso_U_23
_atom_site_aniso_U_13
_atom_site_aniso_U_12
Re1 0.01448(9) 0.01423(8) 0.01655(9) -0.00076(6) 0.00083(6) 0.00051(5)
Re2 0.01489(9) 0.01461(9) 0.01852(9) -0.00018(6) 0.00140(6) 0.00059(5)
S1 0.0170(5) 0.0204(5) 0.0194(5) -0.0024(4) 0.0010(4) 0.0012(4)
S2 0.0162(5) 0.0206(5) 0.0196(5) 0.0029(4) 0.0003(4) 0.0025(4)
Cl1 0.0238(5) 0.0188(4) 0.0224(5) -0.0046(4) 0.0000(4) -0.0015(4)
Cl2 0.0271(5) 0.0189(5) 0.0203(5) 0.0031(4) 0.0001(4) 0.0042(4)
Cl3 0.0213(5) 0.0210(5) 0.0288(6) -0.0052(4) -0.0018(4) -0.0021(4)
Cl4 0.0271(6) 0.0207(5) 0.0257(5) 0.0067(4) 0.0026(4) 0.0005(4)
C1 0.018(2) 0.0195(19) 0.025(2) 0.0018(17) 0.0038(17) -0.0057(16)
C2 0.023(2) 0.021(2) 0.023(2) -0.0032(17) 0.0084(18) -0.0047(17)
C3 0.018(2) 0.019(2) 0.030(2) 0.0000(17) 0.0072(18) 0.0006(16)
C4 0.016(2) 0.021(2) 0.029(2) -0.0004(18) -0.0031(17) -0.0010(16)
C5 0.017(2) 0.0162(18) 0.025(2) -0.0016(16) 0.0032(16) -0.0023(15)
C6 0.025(2) 0.028(2) 0.027(2) 0.0080(19) 0.0028(19) -0.0009(19)
C7 0.035(3) 0.035(3) 0.036(3) 0.011(2) 0.010(2) 0.000(2)
C8 0.042(3) 0.030(3) 0.027(3) -0.006(2) 0.012(2) -0.008(2)
C9 0.029(3) 0.021(2) 0.043(3) 0.003(2) 0.011(2) 0.0068(19)
C10 0.025(3) 0.036(3) 0.031(3) 0.004(2) -0.010(2) -0.004(2)
C11 0.024(2) 0.019(2) 0.037(3) -0.0023(19) 0.004(2) -0.0015(17)
C12 0.020(2) 0.022(2) 0.024(2) -0.0018(17) -0.0030(17) 0.0035(17)
C13 0.016(2) 0.0136(18) 0.036(3) 0.0014(17) 0.0035(18) 0.0050(15)
C14 0.021(2) 0.024(2) 0.031(3) -0.0096(19) -0.0014(19) 0.0072(18)
C15 0.032(3) 0.028(2) 0.030(3) 0.002(2) 0.012(2) 0.010(2)
C16 0.015(2) 0.019(2) 0.048(3) -0.005(2) 0.009(2) -0.0012(16)
C17 0.037(3) 0.040(3) 0.028(3) -0.004(2) -0.007(2) 0.020(3)
C18 0.057(4) 0.057(4) 0.037(3) -0.011(3) -0.016(3) 0.036(4)
C19 0.029(3) 0.020(2) 0.061(4) 0.002(2) 0.016(3) -0.001(2)
C20 0.034(3) 0.067(5) 0.041(3) -0.036(3) -0.010(3) 0.019(3)
C21 0.063(5) 0.045(4) 0.040(4) 0.011(3) 0.032(4) 0.021(3)
C22 0.016(3) 0.036(3) 0.089(6) -0.014(3) 0.010(3) -0.002(2)
C1S 0.040(4) 0.071(5) 0.027(3) 0.001(3) 0.003(3) -0.010(3)
Cl1S 0.184(4) 0.0691(18) 0.0701(19) 0.0194(14) -0.031(2) -0.015(2)
Cl2S 0.0592(15) 0.268(6) 0.0355(11) -0.017(2) 0.0051(10) 0.032(2)
Cl3S 0.091(2) 0.142(3) 0.0460(12) -0.0084(15) -0.0002(12) -0.075(2)
C2S 0.057(4) 0.043(3) 0.032(3) -0.001(3) -0.018(3) 0.000(3)
Cl4S 0.049(2) 0.079(3) 0.071(3) -0.008(2) -0.0296(19) 0.014(2)
Cl5S 0.071(3) 0.064(3) 0.077(3) -0.028(2) -0.020(3) 0.024(2)
Cl6S 0.105(5) 0.172(7) 0.045(2) 0.039(3) -0.018(2) -0.077(5)
Cl4" 0.117(6) 0.061(3) 0.059(3) 0.012(2) -0.013(3) -0.036(4)
Cl5" 0.050(3) 0.119(5) 0.035(2) -0.001(2) 0.0027(17) 0.028(3)
Cl6" 0.065(3) 0.092(4) 0.062(3) 0.032(3) 0.010(2) 0.046(3)

loop_
_atom_type_symbol
_atom_type_description
_atom_type_scat_dispersion_real
_atom_type_scat_dispersion_imag
_atom_type_scat_source
C C 0.0033 0.0016 'International Tables Vol C Tables 4.2.6.8 and 6.1.1.4'
H H 0.0000 0.0000 'International Tables Vol C Tables 4.2.6.8 and 6.1.1.4'
S S 0.1246 0.1234 'International Tables Vol C Tables 4.2.6.8 and 6.1.1.4'
Cl Cl 0.1484 0.1585 'International Tables Vol C Tables 4.2.6.8 and 6.1.1.4'
Re Re -1.0185 7.2310 'International Tables Vol C Tables 4.2.6.8 and 6.1.1.4'

loop_
_geom_angle_atom_site_label_1
_geom_angle_atom_site_label_2
_geom_angle_atom_site_label_3
_geom_angle
_geom_angle_site_symmetry_1
_geom_angle_site_symmetry_3
_geom_angle_publ_flag
S1 Re1 S2 83.60(4) . . ?
S1 Re1 Cl1 137.65(4) . . ?
S2 Re1 Cl1 86.61(4) . . ?
S1 Re1 Cl2 82.61(4) . . ?
S2 Re1 Cl2 138.46(4) . . ?
Cl1 Re1 Cl2 77.94(4) . . ?
S1 Re1 Re2 47.96(3) . . ?
S2 Re1 Re2 47.60(3) . . ?
Cl1 Re1 Re2 97.12(3) . . ?
Cl2 Re1 Re2 96.04(3) . . ?
S2 Re2 S1 83.51(4) . . ?
S2 Re2 Cl4 137.22(4) . . ?
S1 Re2 Cl4 86.21(4) . . ?
S2 Re2 Cl3 83.14(4) . . ?
S1 Re2 Cl3 141.09(4) . . ?
Cl4 Re2 Cl3 79.33(4) . . ?
S2 Re2 Re1 47.90(3) . . ?
S1 Re2 Re1 47.55(3) . . ?
Cl4 Re2 Re1 96.62(3) . . ?
Cl3 Re2 Re1 98.30(3) . . ?
Re1 S1 Re2 84.50(4) . . ?
Re2 S2 Re1 84.50(4) . . ?
C2 C1 C5 108.2(4) . . ?
C2 C1 C6 126.6(5) . . ?
C5 C1 C6 124.8(5) . . ?
C1 C2 C3 108.5(4) . . ?
C1 C2 C8 125.5(5) . . ?
C3 C2 C8 125.8(5) . . ?
C2 C3 C4 108.1(4) . . ?
C2 C3 C9 125.5(5) . . ?
C4 C3 C9 126.1(5) . . ?
C5 C4 C3 107.1(4) . . ?
C5 C4 C10 125.1(5) . . ?
C3 C4 C10 127.5(5) . . ?
C1 C5 C4 108.2(4) . . ?
C1 C5 C11 125.2(5) . . ?
C4 C5 C11 125.8(5) . . ?
C1 C6 C7 110.7(5) . . ?
C13 C12 C16 107.8(5) . . ?
C13 C12 C17 126.8(5) . . ?
C16 C12 C17 124.5(5) . . ?
C12 C13 C14 107.8(4) . . ?
C12 C13 C19 126.7(5) . . ?
C14 C13 C19 125.1(5) . . ?
C15 C14 C13 108.0(5) . . ?
C15 C14 C20 126.1(6) . . ?
C13 C14 C20 125.1(6) . . ?
C16 C15 C14 108.1(5) . . ?
C16 C15 C21 125.6(6) . . ?
C14 C15 C21 126.3(6) . . ?
C15 C16 C12 108.1(5) . . ?
C15 C16 C22 124.1(6) . . ?
C12 C16 C22 127.5(6) . . ?
C12 C17 C18 111.2(5) . . ?
Cl2S C1S Cl3S 111.8(5) . . ?
Cl2S C1S Cl1S 109.7(5) . . ?
Cl3S C1S Cl1S 107.2(5) . . ?
Cl6S C2S Cl6" 67.2(5) . . ?
Cl6S C2S Cl4" 146.8(6) . . ?
Cl6" C2S Cl4" 115.9(6) . . ?
Cl6S C2S Cl5S 116.9(6) . . ?
Cl6" C2S Cl5S 137.9(5) . . ?
Cl4" C2S Cl5S 37.0(4) . . ?
Cl6S C2S Cl4S 109.0(5) . . ?
Cl6" C2S Cl4S 43.5(3) . . ?
Cl4" C2S Cl4S 74.6(5) . . ?
Cl5S C2S Cl4S 107.0(5) . . ?
Cl6S C2S Cl5" 45.8(4) . . ?
Cl6" C2S Cl5" 106.1(5) . . ?
Cl4" C2S Cl5" 107.1(5) . . ?
Cl5S C2S Cl5" 71.9(4) . . ?
Cl4S C2S Cl5" 133.9(4) . . ?

loop_
_geom_bond_atom_site_label_1
_geom_bond_atom_site_label_2
_geom_bond_distance
_geom_bond_site_symmetry_2
_geom_bond_publ_flag
Re1 S1 2.2686(12) . ?
Re1 S2 2.2815(12) . ?
Re1 Cl1 2.4196(11) . ?
Re1 Cl2 2.4389(11) . ?
Re1 Re2 3.0606(3) . ?
Re2 S2 2.2706(12) . ?
Re2 S1 2.2835(12) . ?
Re2 Cl4 2.4195(12) . ?
Re2 Cl3 2.4374(12) . ?
C1 C2 1.425(7) . ?
C1 C5 1.433(7) . ?
C1 C6 1.500(7) . ?
C2 C3 1.426(8) . ?
C2 C8 1.494(7) . ?
C3 C4 1.449(7) . ?
C3 C9 1.497(7) . ?
C4 C5 1.441(7) . ?
C4 C10 1.486(8) . ?
C5 C11 1.494(7) . ?
C6 C7 1.529(8) . ?
C12 C13 1.422(7) . ?
C12 C16 1.429(7) . ?
C12 C17 1.501(8) . ?
C13 C14 1.428(8) . ?
C13 C19 1.501(7) . ?
C14 C15 1.422(8) . ?
C14 C20 1.498(8) . ?
C15 C16 1.418(9) . ?
C15 C21 1.496(8) . ?
C16 C22 1.491(8) . ?
C17 C18 1.537(8) . ?
C1S Cl2S 1.720(8) . ?
C1S Cl3S 1.743(8) . ?
C1S Cl1S 1.772(9) . ?
C2S Cl6S 1.650(9) . ?
C2S Cl6" 1.677(8) . ?
C2S Cl4" 1.693(9) . ?
C2S Cl5S 1.731(9) . ?
C2S Cl4S 1.852(9) . ?
C2S Cl5" 1.889(10) . ?
